data_7119078
loop_
_publ_author_name
'Rong-Guo Shi'
'Xiao-Hua Wang'
'Ruzhang Liu'
'Chao-Guo Yan'

_publ_section_title
;
 Two-carbon ring expansion of isatin: a convenient construction of a
 dibenzo[b,d]azepinone scaffold
;
_journal_name_full Chem.Commun.
_journal_page_first 6280
_journal_volume 52
_journal_year 2016
_chemical_formula_sum 'C30 H21 N3 O5'
_chemical_formula_weight 503.50
_space_group_crystal_system monoclinic
_space_group_IT_number 14
_space_group_name_Hall '-P 2ybc'
_space_group_name_H-M_alt 'P 1 21/c 1'
_symmetry_space_group_name_Hall '-P 2ybc'
_symmetry_space_group_name_H-M 'P 1 21/c 1'
_atom_sites_solution_hydrogens mixed
_audit_block_doi 10.5517/cc1kkq1w
_audit_creation_method SHELXL-2014/7
_audit_update_record
;
2016-01-13 deposited with the CCDC.
2016-04-04 downloaded from the CCDC.
;
_cell_angle_alpha 90
_cell_angle_beta 112.1542(18)
_cell_angle_gamma 90
_cell_formula_units_Z 4
_cell_length_a 12.8577(7)
_cell_length_b 14.7678(8)
_cell_length_c 16.2529(8)
_cell_measurement_reflns_used 4375
_cell_measurement_temperature 296(2)
_cell_measurement_theta_max 23.04
_cell_measurement_theta_min 2.22
_cell_volume 2858.3(3)
_computing_cell_refinement 'Bruker SAINT'
_computing_data_collection 'Bruker APEX2'
_computing_data_reduction 'Bruker SAINT'
_computing_molecular_graphics 'Bruker SHELXTL'
_computing_publication_material 'Bruker SHELXTL'
_computing_structure_refinement 'SHELXL-2014/7 (Sheldrick, 2014)'
_computing_structure_solution 'SHELXS-97 (Sheldrick 2008)'
_diffrn_ambient_temperature 296(2)
_diffrn_measured_fraction_theta_full 0.999
_diffrn_measured_fraction_theta_max 0.999
_diffrn_measurement_device_type 'Bruker APEX-II CCD'
_diffrn_measurement_method '\f and \w scans'
_diffrn_radiation_type MoK\a
_diffrn_radiation_wavelength 0.71073
_diffrn_reflns_av_R_equivalents 0.0583
_diffrn_reflns_av_unetI/netI 0.0559
_diffrn_reflns_Laue_measured_fraction_full 0.999
_diffrn_reflns_Laue_measured_fraction_max 0.999
_diffrn_reflns_limit_h_max 11
_diffrn_reflns_limit_h_min -15
_diffrn_reflns_limit_k_max 17
_diffrn_reflns_limit_k_min -17
_diffrn_reflns_limit_l_max 19
_diffrn_reflns_limit_l_min -19
_diffrn_reflns_number 20467
_diffrn_reflns_point_group_measured_fraction_full 0.999
_diffrn_reflns_point_group_measured_fraction_max 0.999
_diffrn_reflns_theta_full 25.020
_diffrn_reflns_theta_max 25.020
_diffrn_reflns_theta_min 2.197
_exptl_absorpt_coefficient_mu 0.081
_exptl_absorpt_correction_T_max 0.7456
_exptl_absorpt_correction_T_min 0.6643
_exptl_absorpt_correction_type multi-scan
_exptl_absorpt_process_details sadabs
_exptl_crystal_density_diffrn 1.170
_exptl_crystal_description block
_exptl_crystal_F_000 1048
_exptl_crystal_size_max 0.080
_exptl_crystal_size_mid 0.070
_exptl_crystal_size_min 0.050
_refine_diff_density_max 0.187
_refine_diff_density_min -0.210
_refine_diff_density_rms 0.048
_refine_ls_extinction_coef .
_refine_ls_extinction_method none
_refine_ls_goodness_of_fit_ref 1.020
_refine_ls_hydrogen_treatment constr
_refine_ls_matrix_type full
_refine_ls_number_parameters 344
_refine_ls_number_reflns 5048
_refine_ls_number_restraints 0
_refine_ls_restrained_S_all 1.020
_refine_ls_R_factor_all 0.1104
_refine_ls_R_factor_gt 0.0659
_refine_ls_shift/su_max 0.000
_refine_ls_shift/su_mean 0.000
_refine_ls_structure_factor_coef Fsqd
_refine_ls_weighting_details 'w=1/[\s^2^(Fo^2^)+(0.0804P)^2^+1.6407P] where P=(Fo^2^+2Fc^2^)/3'
_refine_ls_weighting_scheme calc
_refine_ls_wR_factor_gt 0.1613
_refine_ls_wR_factor_ref 0.1825
_reflns_Friedel_coverage 0.000
_reflns_Friedel_fraction_full .
_reflns_Friedel_fraction_max .
_reflns_number_gt 3174
_reflns_number_total 5048
_reflns_threshold_expression 'I > 2\s(I)'
_cod_data_source_file c6cc00525j2.cif
_cod_data_source_block 3b
_cod_database_code 7119078
_shelx_shelxl_version_number 2014/7
_shelx_space_group_comment
;
The symmetry employed for this shelxl refinement is uniquely defined
by the following loop, which should always be used as a source of
symmetry information in preference to the above space-group names.
They are only intended as comments.
;
_shelx_estimated_absorpt_t_min 0.994
_shelx_estimated_absorpt_t_max 0.996
_platon_squeeze_void_probe_radius 1.20

loop_
_space_group_symop_operation_xyz
'x, y, z'
'-x, y+1/2, -z+1/2'
'-x, -y, -z'
'x, -y-1/2, z-1/2'

loop_
_atom_site_label
_atom_site_type_symbol
_atom_site_fract_x
_atom_site_fract_y
_atom_site_fract_z
_atom_site_U_iso_or_equiv
_atom_site_adp_type
_atom_site_occupancy
_atom_site_site_symmetry_order
_atom_site_calc_flag
_atom_site_refinement_flags_posn
_atom_site_refinement_flags_adp
_atom_site_refinement_flags_occupancy
_atom_site_disorder_assembly
_atom_site_disorder_group
C1 C 0.3685(3) 0.5190(2) 0.08349(19) 0.0398(7) Uani 1 1 d . . . . .
C2 C 0.4039(3) 0.4314(2) 0.1021(2) 0.0510(9) Uani 1 1 d . . . . .
H2 H 0.4232 0.4078 0.1590 0.061 Uiso 1 1 calc R U . . .
C3 C 0.4103(3) 0.3789(2) 0.0335(2) 0.0573(9) Uani 1 1 d . . . . .
H3 H 0.4350 0.3193 0.0448 0.069 Uiso 1 1 calc R U . . .
C4 C 0.3806(3) 0.4133(2) -0.0508(2) 0.0553(9) Uani 1 1 d . . . . .
H4 H 0.3855 0.3767 -0.0958 0.066 Uiso 1 1 calc R U . . .
C5 C 0.3433(3) 0.5023(2) -0.0698(2) 0.0486(8) Uani 1 1 d . . . . .
H5 H 0.3222 0.5255 -0.1269 0.058 Uiso 1 1 calc R U . . .
C6 C 0.3386(2) 0.5545(2) -0.00151(19) 0.0389(7) Uani 1 1 d . . . . .
C7 C 0.3228(2) 0.67251(19) 0.09024(17) 0.0352(7) Uani 1 1 d . . . . .
C8 C 0.2880(2) 0.7585(2) 0.12340(17) 0.0359(7) Uani 1 1 d . . . . .
C9 C 0.2927(2) 0.84325(19) 0.06723(18) 0.0358(7) Uani 1 1 d . . . . .
H9 H 0.2282 0.8371 0.0109 0.043 Uiso 1 1 calc R U . . .
C10 C 0.4969(3) 0.8290(2) 0.0990(2) 0.0447(8) Uani 1 1 d . . . . .
H10 H 0.5078 0.8062 0.1551 0.054 Uiso 1 1 calc R U . . .
C11 C 0.5878(3) 0.8412(2) 0.0740(2) 0.0540(9) Uani 1 1 d . . . . .
H11 H 0.6602 0.8288 0.1139 0.065 Uiso 1 1 calc R U . . .
C12 C 0.5701(3) 0.8717(2) -0.0099(2) 0.0564(9) Uani 1 1 d . . . . .
H12 H 0.6305 0.8796 -0.0275 0.068 Uiso 1 1 calc R U . . .
C13 C 0.4630(3) 0.8906(2) -0.0677(2) 0.0521(9) Uani 1 1 d . . . . .
H13 H 0.4498 0.9106 -0.1250 0.063 Uiso 1 1 calc R U . . .
C14 C 0.3762(3) 0.8794(2) -0.03996(19) 0.0451(8) Uani 1 1 d . . . . .
H14 H 0.3035 0.8924 -0.0788 0.054 Uiso 1 1 calc R U . . .
C15 C 0.2755(2) 0.9332(2) 0.10631(18) 0.0377(7) Uani 1 1 d . . . . .
C16 C 0.3619(3) 0.9830(2) 0.16597(19) 0.0413(8) Uani 1 1 d . . . . .
H16 H 0.4350 0.9609 0.1845 0.050 Uiso 1 1 calc R U . . .
C17 C 0.3422(3) 1.0652(2) 0.1989(2) 0.0480(8) Uani 1 1 d . . . . .
H17 H 0.4010 1.0991 0.2381 0.058 Uiso 1 1 calc R U . . .
C18 C 0.2344(3) 1.0944(2) 0.1720(2) 0.0482(8) Uani 1 1 d . . . . .
C19 C 0.1470(3) 1.0473(3) 0.1140(3) 0.0671(11) Uani 1 1 d . . . . .
H19 H 0.0740 1.0689 0.0971 0.081 Uiso 1 1 calc R U . . .
C20 C 0.1682(3) 0.9671(3) 0.0806(3) 0.0651(11) Uani 1 1 d . . . . .
H20 H 0.1089 0.9351 0.0397 0.078 Uiso 1 1 calc R U . . .
C21 C 0.3556(3) 0.77291(19) 0.22520(19) 0.0405(7) Uani 1 1 d . . . . .
C22 C 0.1707(3) 0.7647(2) 0.2058(2) 0.0502(9) Uani 1 1 d . . . . .
C23 C 0.1687(3) 0.7525(2) 0.1209(2) 0.0426(8) Uani 1 1 d . . . . .
C24 C 0.0691(3) 0.7345(2) 0.0517(2) 0.0545(9) Uani 1 1 d . . . . .
H24 H 0.0681 0.7253 -0.0052 0.065 Uiso 1 1 calc R U . . .
C25 C -0.0303(3) 0.7300(3) 0.0670(3) 0.0727(12) Uani 1 1 d . . . . .
C26 C -0.0251(4) 0.7438(4) 0.1526(3) 0.0885(14) Uani 1 1 d . . . . .
H26 H -0.0914 0.7412 0.1631 0.106 Uiso 1 1 calc R U . . .
C27 C 0.0743(4) 0.7614(3) 0.2234(3) 0.0787(13) Uani 1 1 d . . . . .
H27 H 0.0758 0.7707 0.2805 0.094 Uiso 1 1 calc R U . . .
C28 C -0.1409(3) 0.7080(4) -0.0058(3) 0.1071(18) Uani 1 1 d . . . . .
H28A H -0.1727 0.6554 0.0105 0.161 Uiso 1 1 calc R U . . .
H28B H -0.1294 0.6963 -0.0598 0.161 Uiso 1 1 calc R U . . .
H28C H -0.1912 0.7583 -0.0144 0.161 Uiso 1 1 calc R U . . .
C29 C 0.3051(2) 0.6518(2) 0.00070(18) 0.0370(7) Uani 1 1 d . . . . .
C30 C 0.3563(2) 0.5928(2) 0.14217(19) 0.0388(7) Uani 1 1 d . . . . .
N1 N 0.2801(2) 0.78021(18) 0.26476(16) 0.0492(7) Uani 1 1 d . . . . .
H1A H 0.3010 0.7863 0.3256 0.059 Uiso 1 1 d R U . . .
N2 N 0.3932(2) 0.84997(15) 0.04230(15) 0.0365(6) Uani 1 1 d . . . . .
N3 N 0.2101(3) 1.1815(2) 0.2064(2) 0.0663(9) Uani 1 1 d . . . . .
O1 O 0.3733(2) 0.58205(14) 0.22250(13) 0.0550(6) Uani 1 1 d . . . . .
O2 O 0.26913(19) 0.70180(14) -0.06676(13) 0.0492(6) Uani 1 1 d . . . . .
O3 O 0.45711(19) 0.77948(15) 0.26204(13) 0.0496(6) Uani 1 1 d . . . . .
O4 O 0.1128(3) 1.2047(2) 0.1848(2) 0.0993(11) Uani 1 1 d . . . . .
O5 O 0.2887(3) 1.2264(2) 0.2529(2) 0.1024(11) Uani 1 1 d . . . . .

loop_
_atom_site_aniso_label
_atom_site_aniso_U_11
_atom_site_aniso_U_22
_atom_site_aniso_U_33
_atom_site_aniso_U_23
_atom_site_aniso_U_13
_atom_site_aniso_U_12
C1 0.0423(18) 0.0421(18) 0.0348(17) -0.0016(14) 0.0142(14) -0.0059(15)
C2 0.058(2) 0.0417(19) 0.048(2) 0.0033(16) 0.0135(17) -0.0024(16)
C3 0.059(2) 0.0422(19) 0.068(3) -0.0111(18) 0.0217(19) 0.0012(17)
C4 0.061(2) 0.050(2) 0.060(2) -0.0200(18) 0.0293(19) -0.0037(18)
C5 0.055(2) 0.053(2) 0.0432(19) -0.0116(16) 0.0239(16) -0.0048(17)
C6 0.0371(17) 0.0467(18) 0.0350(17) -0.0077(14) 0.0160(14) -0.0047(14)
C7 0.0438(17) 0.0378(16) 0.0253(15) -0.0025(12) 0.0142(13) -0.0066(14)
C8 0.0420(17) 0.0437(17) 0.0240(15) -0.0018(13) 0.0145(13) -0.0032(14)
C9 0.0398(17) 0.0439(17) 0.0244(15) -0.0008(13) 0.0130(13) -0.0023(14)
C10 0.054(2) 0.0487(19) 0.0355(17) 0.0054(14) 0.0220(16) 0.0065(16)
C11 0.055(2) 0.060(2) 0.052(2) 0.0130(17) 0.0266(18) 0.0097(18)
C12 0.071(3) 0.054(2) 0.062(2) 0.0054(18) 0.045(2) 0.0046(19)
C13 0.075(3) 0.053(2) 0.0385(19) 0.0057(16) 0.0332(19) -0.0042(18)
C14 0.055(2) 0.052(2) 0.0265(17) 0.0029(14) 0.0143(15) -0.0039(16)
C15 0.0431(18) 0.0426(17) 0.0287(16) 0.0053(13) 0.0151(14) 0.0014(15)
C16 0.0419(18) 0.0456(19) 0.0380(17) -0.0015(14) 0.0168(15) 0.0018(15)
C17 0.057(2) 0.050(2) 0.0403(18) -0.0058(15) 0.0211(16) -0.0022(17)
C18 0.065(2) 0.048(2) 0.0368(18) -0.0022(15) 0.0242(17) 0.0088(18)
C19 0.053(2) 0.065(2) 0.077(3) -0.011(2) 0.017(2) 0.017(2)
C20 0.045(2) 0.066(2) 0.068(2) -0.020(2) 0.0032(18) 0.0072(19)
C21 0.059(2) 0.0369(17) 0.0266(16) -0.0008(13) 0.0177(16) -0.0050(16)
C22 0.058(2) 0.061(2) 0.0418(19) 0.0027(16) 0.0304(17) -0.0001(18)
C23 0.0491(19) 0.0479(18) 0.0378(18) 0.0012(14) 0.0244(15) -0.0061(16)
C24 0.057(2) 0.066(2) 0.046(2) 0.0007(17) 0.0254(18) -0.0113(18)
C25 0.053(2) 0.102(3) 0.066(3) 0.018(2) 0.025(2) -0.006(2)
C26 0.060(3) 0.139(4) 0.082(3) 0.019(3) 0.045(3) -0.006(3)
C27 0.082(3) 0.115(4) 0.060(3) 0.011(2) 0.050(2) 0.007(3)
C28 0.053(3) 0.167(5) 0.094(4) 0.021(3) 0.020(2) -0.017(3)
C29 0.0456(18) 0.0404(17) 0.0285(16) -0.0016(13) 0.0180(14) -0.0059(14)
C30 0.0395(18) 0.0454(18) 0.0310(17) -0.0018(14) 0.0128(14) -0.0078(14)
N1 0.0661(19) 0.0632(18) 0.0252(13) -0.0053(12) 0.0249(14) -0.0037(15)
N2 0.0480(16) 0.0355(14) 0.0292(13) -0.0009(11) 0.0183(12) -0.0013(12)
N3 0.089(3) 0.061(2) 0.055(2) -0.0007(17) 0.034(2) 0.017(2)
O1 0.0835(18) 0.0509(13) 0.0277(12) 0.0030(10) 0.0177(11) -0.0051(12)
O2 0.0732(16) 0.0507(13) 0.0248(11) 0.0013(10) 0.0197(10) 0.0001(11)
O3 0.0540(15) 0.0612(15) 0.0295(11) -0.0037(10) 0.0109(11) -0.0138(12)
O4 0.100(3) 0.093(2) 0.128(3) -0.0106(19) 0.070(2) 0.0299(19)
O5 0.114(3) 0.078(2) 0.090(2) -0.0400(18) 0.010(2) 0.0148(19)

loop_
_atom_type_symbol
_atom_type_description
_atom_type_scat_dispersion_real
_atom_type_scat_dispersion_imag
_atom_type_scat_source
C C 0.0033 0.0016 'International Tables Vol C Tables 4.2.6.8 and 6.1.1.4'
H H 0.0000 0.0000 'International Tables Vol C Tables 4.2.6.8 and 6.1.1.4'
N N 0.0061 0.0033 'International Tables Vol C Tables 4.2.6.8 and 6.1.1.4'
O O 0.0106 0.0060 'International Tables Vol C Tables 4.2.6.8 and 6.1.1.4'

loop_
_geom_angle_atom_site_label_1
_geom_angle_atom_site_label_2
_geom_angle_atom_site_label_3
_geom_angle
_geom_angle_site_symmetry_1
_geom_angle_site_symmetry_3
C2 C1 C6 121.4(3) . .
C2 C1 C30 130.9(3) . .
C6 C1 C30 107.7(3) . .
C1 C2 C3 117.9(3) . .
C1 C2 H2 121.1 . .
C3 C2 H2 121.1 . .
C4 C3 C2 121.2(3) . .
C4 C3 H3 119.4 . .
C2 C3 H3 119.4 . .
C3 C4 C5 120.8(3) . .
C3 C4 H4 119.6 . .
C5 C4 H4 119.6 . .
C6 C5 C4 118.0(3) . .
C6 C5 H5 121.0 . .
C4 C5 H5 121.0 . .
C5 C6 C1 120.8(3) . .
C5 C6 C29 131.1(3) . .
C1 C6 C29 108.1(2) . .
C30 C7 C29 109.0(2) . .
C30 C7 C8 123.4(2) . .
C29 C7 C8 126.3(3) . .
C7 C8 C23 111.9(2) . .
C7 C8 C9 112.5(2) . .
C23 C8 C9 106.9(2) . .
C7 C8 C21 111.7(2) . .
C23 C8 C21 100.8(2) . .
C9 C8 C21 112.3(2) . .
N2 C9 C15 109.3(2) . .
N2 C9 C8 116.0(2) . .
C15 C9 C8 114.3(2) . .
N2 C9 H9 105.4 . .
C15 C9 H9 105.4 . .
C8 C9 H9 105.4 . .
N2 C10 C11 119.8(3) . .
N2 C10 H10 120.1 . .
C11 C10 H10 120.1 . .
C12 C11 C10 119.5(3) . .
C12 C11 H11 120.2 . .
C10 C11 H11 120.2 . .
C13 C12 C11 119.6(3) . .
C13 C12 H12 120.2 . .
C11 C12 H12 120.2 . .
C14 C13 C12 119.0(3) . .
C14 C13 H13 120.5 . .
C12 C13 H13 120.5 . .
N2 C14 C13 121.5(3) . .
N2 C14 H14 119.3 . .
C13 C14 H14 119.3 . .
C20 C15 C16 118.0(3) . .
C20 C15 C9 118.5(3) . .
C16 C15 C9 123.5(3) . .
C15 C16 C17 121.4(3) . .
C15 C16 H16 119.3 . .
C17 C16 H16 119.3 . .
C18 C17 C16 117.8(3) . .
C18 C17 H17 121.1 . .
C16 C17 H17 121.1 . .
C19 C18 C17 122.6(3) . .
C19 C18 N3 118.1(3) . .
C17 C18 N3 119.3(3) . .
C18 C19 C20 118.8(3) . .
C18 C19 H19 120.6 . .
C20 C19 H19 120.6 . .
C19 C20 C15 121.3(3) . .
C19 C20 H20 119.3 . .
C15 C20 H20 119.3 . .
O3 C21 N1 125.9(3) . .
O3 C21 C8 126.5(3) . .
N1 C21 C8 107.5(3) . .
C27 C22 C23 121.7(3) . .
C27 C22 N1 128.3(3) . .
C23 C22 N1 110.0(3) . .
C24 C23 C22 120.2(3) . .
C24 C23 C8 130.6(3) . .
C22 C23 C8 109.1(3) . .
C23 C24 C25 119.8(3) . .
C23 C24 H24 120.1 . .
C25 C24 H24 120.1 . .
C26 C25 C24 118.3(4) . .
C26 C25 C28 119.8(4) . .
C24 C25 C28 122.0(4) . .
C25 C26 C27 122.9(4) . .
C25 C26 H26 118.5 . .
C27 C26 H26 118.5 . .
C22 C27 C26 117.1(4) . .
C22 C27 H27 121.4 . .
C26 C27 H27 121.4 . .
C25 C28 H28A 109.5 . .
C25 C28 H28B 109.5 . .
H28A C28 H28B 109.5 . .
C25 C28 H28C 109.5 . .
H28A C28 H28C 109.5 . .
H28B C28 H28C 109.5 . .
O2 C29 C7 129.2(3) . .
O2 C29 C6 123.7(2) . .
C7 C29 C6 107.1(2) . .
O1 C30 C7 128.4(3) . .
O1 C30 C1 123.7(3) . .
C7 C30 C1 107.9(2) . .
C21 N1 C22 112.3(3) . .
C21 N1 H1A 122.9 . .
C22 N1 H1A 124.3 . .
C10 N2 C14 120.5(3) . .
C10 N2 C9 122.3(2) . .
C14 N2 C9 117.2(3) . .
O5 N3 O4 123.6(4) . .
O5 N3 C18 117.8(4) . .
O4 N3 C18 118.5(4) . .

loop_
_geom_bond_atom_site_label_1
_geom_bond_atom_site_label_2
_geom_bond_distance
_geom_bond_site_symmetry_2
C1 C2 1.367(4) .
C1 C6 1.390(4) .
C1 C30 1.494(4) .
C2 C3 1.385(5) .
C2 H2 0.9300 .
C3 C4 1.375(5) .
C3 H3 0.9300 .
C4 C5 1.392(5) .
C4 H4 0.9300 .
C5 C6 1.371(4) .
C5 H5 0.9300 .
C6 C29 1.504(4) .
C7 C30 1.418(4) .
C7 C29 1.419(4) .
C7 C8 1.511(4) .
C8 C23 1.521(4) .
C8 C9 1.564(4) .
C8 C21 1.567(4) .
C9 N2 1.497(4) .
C9 C15 1.524(4) .
C9 H9 0.9800 .
C10 N2 1.340(4) .
C10 C11 1.387(4) .
C10 H10 0.9300 .
C11 C12 1.372(5) .
C11 H11 0.9300 .
C12 C13 1.372(5) .
C12 H12 0.9300 .
C13 C14 1.363(4) .
C13 H13 0.9300 .
C14 N2 1.343(4) .
C14 H14 0.9300 .
C15 C20 1.376(4) .
C15 C16 1.379(4) .
C16 C17 1.388(4) .
C16 H16 0.9300 .
C17 C18 1.357(5) .
C17 H17 0.9300 .
C18 C19 1.356(5) .
C18 N3 1.482(4) .
C19 C20 1.371(5) .
C19 H19 0.9300 .
C20 H20 0.9300 .
C21 O3 1.217(4) .
C21 N1 1.355(4) .
C22 C27 1.375(5) .
C22 C23 1.381(4) .
C22 N1 1.391(4) .
C23 C24 1.375(4) .
C24 C25 1.393(5) .
C24 H24 0.9300 .
C25 C26 1.383(6) .
C25 C28 1.503(6) .
C26 C27 1.384(6) .
C26 H26 0.9300 .
C27 H27 0.9300 .
C28 H28A 0.9600 .
C28 H28B 0.9600 .
C28 H28C 0.9600 .
C29 O2 1.257(3) .
C30 O1 1.250(3) .
N1 H1A 0.9258 .
N3 O5 1.207(4) .
N3 O4 1.215(4) .

loop_
_geom_hbond_atom_site_label_D
_geom_hbond_atom_site_label_H
_geom_hbond_atom_site_label_A
_geom_hbond_distance_DH
_geom_hbond_distance_HA
_geom_hbond_distance_DA
_geom_hbond_angle_DHA
_geom_hbond_site_symmetry_A
N1 H1A O2 0.93 1.95 2.807(3) 153.2 4_576
C13 H13 O1 0.93 2.30 3.186(4) 159.6 4_575
C11 H11 O5 0.93 2.52 3.153(5) 125.8 2_645
C10 H10 O3 0.93 2.11 2.972(4) 153.4 .

loop_
_geom_torsion_atom_site_label_1
_geom_torsion_atom_site_label_2
_geom_torsion_atom_site_label_3
_geom_torsion_atom_site_label_4
_geom_torsion
_geom_torsion_site_symmetry_1
_geom_torsion_site_symmetry_2
_geom_torsion_site_symmetry_3
_geom_torsion_site_symmetry_4
C6 C1 C2 C3 0.6(5) . . . .
C30 C1 C2 C3 -177.7(3) . . . .
C1 C2 C3 C4 -0.8(5) . . . .
C2 C3 C4 C5 0.0(5) . . . .
C3 C4 C5 C6 0.9(5) . . . .
C4 C5 C6 C1 -1.1(5) . . . .
C4 C5 C6 C29 178.6(3) . . . .
C2 C1 C6 C5 0.4(5) . . . .
C30 C1 C6 C5 179.0(3) . . . .
C2 C1 C6 C29 -179.4(3) . . . .
C30 C1 C6 C29 -0.8(3) . . . .
C30 C7 C8 C23 -78.1(3) . . . .
C29 C7 C8 C23 87.7(3) . . . .
C30 C7 C8 C9 161.5(3) . . . .
C29 C7 C8 C9 -32.7(4) . . . .
C30 C7 C8 C21 34.1(4) . . . .
C29 C7 C8 C21 -160.1(3) . . . .
C7 C8 C9 N2 -42.7(3) . . . .
C23 C8 C9 N2 -165.9(2) . . . .
C21 C8 C9 N2 84.4(3) . . . .
C7 C8 C9 C15 -171.3(2) . . . .
C23 C8 C9 C15 65.5(3) . . . .
C21 C8 C9 C15 -44.2(3) . . . .
N2 C10 C11 C12 -2.3(5) . . . .
C10 C11 C12 C13 0.6(5) . . . .
C11 C12 C13 C14 0.7(5) . . . .
C12 C13 C14 N2 -0.4(5) . . . .
N2 C9 C15 C20 136.8(3) . . . .
C8 C9 C15 C20 -91.3(3) . . . .
N2 C9 C15 C16 -42.8(4) . . . .
C8 C9 C15 C16 89.0(3) . . . .
C20 C15 C16 C17 -0.5(4) . . . .
C9 C15 C16 C17 179.2(3) . . . .
C15 C16 C17 C18 1.5(4) . . . .
C16 C17 C18 C19 -1.0(5) . . . .
C16 C17 C18 N3 179.5(3) . . . .
C17 C18 C19 C20 -0.4(6) . . . .
N3 C18 C19 C20 179.1(3) . . . .
C18 C19 C20 C15 1.5(6) . . . .
C16 C15 C20 C19 -1.0(5) . . . .
C9 C15 C20 C19 179.3(3) . . . .
C7 C8 C21 O3 59.0(4) . . . .
C23 C8 C21 O3 178.0(3) . . . .
C9 C8 C21 O3 -68.5(4) . . . .
C7 C8 C21 N1 -123.2(3) . . . .
C23 C8 C21 N1 -4.2(3) . . . .
C9 C8 C21 N1 109.3(3) . . . .
C27 C22 C23 C24 -1.5(5) . . . .
N1 C22 C23 C24 178.8(3) . . . .
C27 C22 C23 C8 -179.1(3) . . . .
N1 C22 C23 C8 1.3(4) . . . .
C7 C8 C23 C24 -56.6(4) . . . .
C9 C8 C23 C24 67.0(4) . . . .
C21 C8 C23 C24 -175.5(3) . . . .
C7 C8 C23 C22 120.6(3) . . . .
C9 C8 C23 C22 -115.7(3) . . . .
C21 C8 C23 C22 1.7(3) . . . .
C22 C23 C24 C25 1.0(5) . . . .
C8 C23 C24 C25 178.0(3) . . . .
C23 C24 C25 C26 -0.1(6) . . . .
C23 C24 C25 C28 -178.3(4) . . . .
C24 C25 C26 C27 -0.3(7) . . . .
C28 C25 C26 C27 177.9(5) . . . .
C23 C22 C27 C26 1.1(6) . . . .
N1 C22 C27 C26 -179.3(4) . . . .
C25 C26 C27 C22 -0.1(7) . . . .
C30 C7 C29 O2 175.7(3) . . . .
C8 C7 C29 O2 8.2(5) . . . .
C30 C7 C29 C6 -4.6(3) . . . .
C8 C7 C29 C6 -172.1(3) . . . .
C5 C6 C29 O2 3.3(5) . . . .
C1 C6 C29 O2 -177.0(3) . . . .
C5 C6 C29 C7 -176.4(3) . . . .
C1 C6 C29 C7 3.3(3) . . . .
C29 C7 C30 O1 -175.4(3) . . . .
C8 C7 C30 O1 -7.5(5) . . . .
C29 C7 C30 C1 4.2(3) . . . .
C8 C7 C30 C1 172.1(3) . . . .
C2 C1 C30 O1 -4.0(5) . . . .
C6 C1 C30 O1 177.6(3) . . . .
C2 C1 C30 C7 176.4(3) . . . .
C6 C1 C30 C7 -2.0(3) . . . .
O3 C21 N1 C22 -176.8(3) . . . .
C8 C21 N1 C22 5.4(3) . . . .
C27 C22 N1 C21 176.0(4) . . . .
C23 C22 N1 C21 -4.4(4) . . . .
C11 C10 N2 C14 2.7(4) . . . .
C11 C10 N2 C9 -176.4(3) . . . .
C13 C14 N2 C10 -1.3(4) . . . .
C13 C14 N2 C9 177.8(3) . . . .
C15 C9 N2 C10 90.1(3) . . . .
C8 C9 N2 C10 -40.9(4) . . . .
C15 C9 N2 C14 -89.1(3) . . . .
C8 C9 N2 C14 140.0(3) . . . .
C19 C18 N3 O5 -174.8(4) . . . .
C17 C18 N3 O5 4.8(5) . . . .
C19 C18 N3 O4 3.7(5) . . . .
C17 C18 N3 O4 -176.7(3) . . . .

loop_
_platon_squeeze_void_nr
_platon_squeeze_void_average_x
_platon_squeeze_void_average_y
_platon_squeeze_void_average_z
_platon_squeeze_void_volume
_platon_squeeze_void_count_electrons
_platon_squeeze_void_content
1 0.000 0.000 0.500 329 73 ' '
2 0.000 0.500 0.000 329 73 ' '
